data_1544495
loop_
_publ_author_name
'Miyazaki, Y.'
'Huang, X.'
'Kajiwara, T.'
'Yamane, H.'
'Kajitani, T.'

_publ_section_title
;
 Synthesis, crystal structure and physical properties of layered cobalt
 oxide CaxCoO2 (x~0.47)
;
_journal_name_full 'Journal of the Ceramic Society of Japan'
_journal_page_first 42
_journal_page_last 46
_journal_volume 117
_journal_year 2009
_chemical_formula_sum 'Ca0.47 Co O2'
_chemical_name_common Ca0.47CoO2
_space_group_IT_number 1
_space_group_name_H-M_alt 'P 1'
_symmetry_space_group_name_Hall 'P 1'
_symmetry_space_group_name_H-M 'P 1'
_cell_angle_alpha 75.400(9)
_cell_angle_beta 89.974(9)
_cell_angle_gamma 81.261(9)
_cell_formula_units_Z 1
_cell_length_a 4.924(2)
_cell_length_b 5.683(3)
_cell_length_c 5.685(3)
_cell_volume 152.04(13)
_cod_data_source_file Ca0.47CoO2.cif
_cod_data_source_block Ca0.47CoO2
_cod_database_code 1544495

loop_
_space_group_symop_operation_xyz
'x, y, z'

loop_
_atom_site_label
_atom_site_occupancy
_atom_site_fract_x
_atom_site_fract_y
_atom_site_fract_z
_atom_site_adp_type
_atom_site_U_iso_or_equiv
_atom_site_type_symbol
Ca1 0.6790 0.359(2) 0.690(2) 0.585(2) Uiso 0.007400 Ca
Ca2 0.8420 0.737(2) 0.706(2) 0.079(2) Uiso 0.007400 Ca
Ca3 0.2320 0.722(4) 0.705(4) 0.592(3) Uiso 0.007400 Ca
Ca4 0.1150 0.186(6) 0.692(6) 0.841(5) Uiso 0.007400 Ca
Co1 1.0 0.3103(7) 0.1943(7) 0.9599(7) Uiso 0.006700 Co
Co2 1.0 0.3041(8) 0.1979(8) 0.4525(7) Uiso 0.006700 Co
Co3 1.0 0.8081(8) 0.1889(9) 0.2061(8) Uiso 0.006700 Co
Co4 1.0 0.8138(7) 0.1969(8) 0.7084(7) Uiso 0.006700 Co
O1 1.0 0.009(5) -0.005(4) -0.002(5) Uiso 0.007200 O
O2 1.0 0.016(5) 0.002(5) 0.504(5) Uiso 0.007200 O
O3 1.0 0.113(5) 0.373(5) 0.159(5) Uiso 0.007200 O
O4 1.0 0.109(5) 0.374(5) 0.658(5) Uiso 0.007200 O
O5 1.0 0.513(5) -0.001(5) 0.251(5) Uiso 0.007200 O
O6 1.0 0.513(5) -0.004(4) 0.753(5) Uiso 0.007200 O
O7 1.0 0.611(5) 0.371(4) 0.911(5) Uiso 0.007200 O
O8 1.0 0.617(4) 0.385(4) 0.403(5) Uiso 0.007200 O
